data_7124801
loop_
_publ_author_name
'Li, Meng'
'Lu, Hai-Yan'
'Zhang, Chao'
'Shi, Lin'
'Tang, Zhiyong'
'Chen, Chuan-Feng'

_publ_section_title
;
 Helical aromatic imide based enantiomers with full-color circularly
 polarized luminescence.
;
_journal_issue 64
_journal_name_full 'Chemical communications (Cambridge, England)'
_journal_page_first 9921
_journal_page_last 9924
_journal_paper_doi 10.1039/c6cc04674f
_journal_volume 52
_journal_year 2016
_chemical_absolute_configuration ad
_chemical_formula_moiety 'C31 H29 Br2 N O4'
_chemical_formula_sum 'C31 H29 Br2 N O4'
_chemical_formula_weight 639.37
_space_group_crystal_system tetragonal
_space_group_IT_number 78
_space_group_name_Hall 'P 4cw'
_space_group_name_H-M_alt 'P 43'
_atom_sites_solution_hydrogens geom
_audit_creation_date 2015-12-02
_audit_creation_method
;
Olex2 1.2
(compiled 2015.09.30 svn.r3233 for OlexSys, GUI svn.r5103)
;
_audit_update_record
;
2016-03-14 deposited with the CCDC.
2016-07-13 downloaded from the CCDC.
;
_cell_angle_alpha 90
_cell_angle_beta 90
_cell_angle_gamma 90
_cell_formula_units_Z 4
_cell_length_a 12.3390(3)
_cell_length_b 12.3390(7)
_cell_length_c 18.0683(7)
_cell_measurement_reflns_used 7783
_cell_measurement_temperature 173.1500
_cell_measurement_theta_max 27.4849
_cell_measurement_theta_min 1.6504
_cell_volume 2750.9(2)
_computing_cell_refinement 'CrystalClear (Rigaku Inc., 2007)'
_computing_data_collection 'CrystalClear (Rigaku Inc., 2007)'
_computing_data_reduction 'CrystalClear (Rigaku Inc., 2007)'
_computing_molecular_graphics 'Olex2 (Dolomanov et al., 2009)'
_computing_publication_material 'CIFTAB (Sheldrick, 2013)'
_computing_structure_refinement 'SHELXL (Sheldrick, 2014)'
_computing_structure_solution
;
'SHELXT (Sheldrick, 2014)'
;
_diffrn_ambient_temperature 173.1500
_diffrn_detector_area_resol_mean 28.5714
_diffrn_measured_fraction_theta_full 1.000
_diffrn_measured_fraction_theta_max 0.999
_diffrn_measurement_details
;
scan:
	Number of images: 330
	           Slice: -110.0000 - 55.0000
	     Image width: 0.5000
	        Exp time: 7.0000
	   Rotation axis: Omega
	           Omega: 0.0000
	             Chi: 45.0000
	             Phi: 90.0000
	             XTD: 44.9862
	          2theta: -20.1552
scan:
	Number of images: 240
	           Slice: -110.0000 - 10.0000
	     Image width: 0.5000
	        Exp time: 7.0000
	   Rotation axis: Omega
	           Omega: 0.0000
	             Chi: 45.0000
	             Phi: 0.0000
	             XTD: 44.9862
	          2theta: -20.1552
;
_diffrn_measurement_device
;
Saturn724+ (2x2 bin mode)
;
_diffrn_measurement_device_details
;
AFC10: Fixed Chi 2 circle
;
_diffrn_measurement_device_type 'MM007-HF CCD(Saturn 724+)'
_diffrn_measurement_method '\w scans at fixed \c = 45\%'
_diffrn_orient_matrix_type d*Trek
_diffrn_orient_matrix_UB_11 -0.0236
_diffrn_orient_matrix_UB_12 0.0722
_diffrn_orient_matrix_UB_13 0.0281
_diffrn_orient_matrix_UB_21 -0.0394
_diffrn_orient_matrix_UB_22 0.0142
_diffrn_orient_matrix_UB_23 -0.0694
_diffrn_orient_matrix_UB_31 -0.0456
_diffrn_orient_matrix_UB_32 -0.0231
_diffrn_orient_matrix_UB_33 0.0211
_diffrn_radiation_detector CCD
_diffrn_radiation_monochromator Confocal
_diffrn_radiation_type MoK\a
_diffrn_radiation_wavelength 0.71073
_diffrn_reflns_av_R_equivalents 0.0419
_diffrn_reflns_av_unetI/netI 0.0401
_diffrn_reflns_Laue_measured_fraction_full 1.000
_diffrn_reflns_Laue_measured_fraction_max 0.999
_diffrn_reflns_limit_h_max 15
_diffrn_reflns_limit_h_min -16
_diffrn_reflns_limit_k_max 15
_diffrn_reflns_limit_k_min -16
_diffrn_reflns_limit_l_max 23
_diffrn_reflns_limit_l_min -20
_diffrn_reflns_number 17959
_diffrn_reflns_point_group_measured_fraction_full 0.925
_diffrn_reflns_point_group_measured_fraction_max 0.924
_diffrn_reflns_theta_full 26.000
_diffrn_reflns_theta_max 27.484
_diffrn_reflns_theta_min 1.650
_diffrn_source 'Rotating Anode'
_diffrn_source_current 24.0000
_diffrn_source_power 1.2000
_diffrn_source_voltage 50.0000
_exptl_absorpt_coefficient_mu 2.984
_exptl_absorpt_correction_T_max 1.0000
_exptl_absorpt_correction_T_min 0.6689
_exptl_absorpt_correction_type multi-scan
_exptl_absorpt_process_details 'CrystalClear (Rigaku Inc., 2007)'
_exptl_crystal_colour yellow
_exptl_crystal_colour_primary yellow
_exptl_crystal_density_diffrn 1.544
_exptl_crystal_description block
_exptl_crystal_F_000 1296
_exptl_crystal_size_max 0.21
_exptl_crystal_size_mid 0.17
_exptl_crystal_size_min 0.13
_refine_diff_density_max 0.754
_refine_diff_density_min -0.460
_refine_diff_density_rms 0.074
_refine_ls_abs_structure_details
;
 Flack x determined using 1865 quotients [(I+)-(I-)]/[(I+)+(I-)]
 (Parsons, Flack and Wagner, Acta Cryst. B69 (2013) 249-259).
;
_refine_ls_abs_structure_Flack -0.008(7)
_refine_ls_extinction_method none
_refine_ls_goodness_of_fit_ref 1.056
_refine_ls_hydrogen_treatment constr
_refine_ls_matrix_type full
_refine_ls_number_parameters 348
_refine_ls_number_reflns 5824
_refine_ls_number_restraints 1
_refine_ls_restrained_S_all 1.056
_refine_ls_R_factor_all 0.0585
_refine_ls_R_factor_gt 0.0534
_refine_ls_shift/su_max 0.000
_refine_ls_shift/su_mean 0.000
_refine_ls_structure_factor_coef Fsqd
_refine_ls_weighting_details 'w=1/[\s^2^(Fo^2^)+(0.0597P)^2^+3.0122P] where P=(Fo^2^+2Fc^2^)/3'
_refine_ls_weighting_scheme calc
_refine_ls_wR_factor_gt 0.1270
_refine_ls_wR_factor_ref 0.1321
_reflns_Friedel_coverage 0.793
_reflns_Friedel_fraction_full 0.846
_reflns_Friedel_fraction_max 0.843
_reflns_number_gt 5363
_reflns_number_total 5824
_reflns_threshold_expression 'I > 2\s(I)'
_cod_data_source_file c6cc04674f2.cif
_cod_data_source_block mx4333
_cod_original_cell_volume 2750.92(17)
_cod_database_code 7124801
_shelx_space_group_comment
;
The symmetry employed for this shelxl refinement is uniquely defined
by the following loop, which should always be used as a source of
symmetry information in preference to the above space-group names.
They are only intended as comments.
;
_diffrn_number_total 3268
_olex2_refinement_description
;
1. Fixed Uiso
 At 1.2 times of:
  All C(H) groups, All C(H,H) groups
 At 1.5 times of:
  All C(H,H,H) groups
2.a Secondary CH2 refined with riding coordinates:
 C2(H2A,H2B), C3(H3A,H3B), C7(H7A,H7B), C8(H8A,H8B), C25(H25A,H25B), C26(H26A,
 H26B)
2.b Aromatic/amide H refined with riding coordinates:
 C10(H10), C23(H23)
2.c Idealised Me refined as rotating group:
 C1(H1A,H1B,H1C), C16(H16A,H16B,H16C), C17(H17A,H17B,H17C), C30(H30A,H30B,
 H30C), C31(H31A,H31B,H31C)
;
_shelx_shelxl_version_number 2014/7
_olex2_submission_special_instructions 'No special instructions were received'

loop_
_space_group_symop_operation_xyz
'x, y, z'
'-x, -y, z+1/2'
'-y, x, z+3/4'
'y, -x, z+1/4'

loop_
_atom_site_label
_atom_site_type_symbol
_atom_site_fract_x
_atom_site_fract_y
_atom_site_fract_z
_atom_site_U_iso_or_equiv
_atom_site_adp_type
_atom_site_occupancy
_atom_site_site_symmetry_order
_atom_site_calc_flag
_atom_site_refinement_flags_posn
Br1 Br -0.09202(6) 0.65136(6) 0.19108(5) 0.0545(2) Uani 1 1 d .
Br2 Br 0.57110(7) 0.51672(8) 0.35461(6) 0.0699(3) Uani 1 1 d .
O1 O -0.2054(5) 0.1996(6) 0.6040(4) 0.0701(18) Uani 1 1 d .
O2 O 0.1187(6) 0.0273(5) 0.6226(4) 0.077(2) Uani 1 1 d .
O3 O 0.0857(4) 0.4822(4) 0.1907(3) 0.0435(10) Uani 1 1 d .
O4 O 0.3709(5) 0.6369(4) 0.4127(3) 0.0515(13) Uani 1 1 d .
N1 N -0.0540(6) 0.0970(7) 0.6248(4) 0.069(2) Uani 1 1 d .
C1 C -0.1930(9) 0.0227(9) 0.8105(7) 0.084(3) Uani 1 1 d .
H1A H -0.2640 0.0068 0.7915 0.126 Uiso 1 1 calc GR
H1B H -0.1996 0.0597 0.8570 0.126 Uiso 1 1 calc GR
H1C H -0.1538 -0.0437 0.8175 0.126 Uiso 1 1 calc GR
C2 C -0.1324(9) 0.0945(8) 0.7557(6) 0.072(3) Uani 1 1 d .
H2A H -0.0653 0.1193 0.7778 0.087 Uiso 1 1 calc R
H2B H -0.1761 0.1576 0.7441 0.087 Uiso 1 1 calc R
C3 C -0.1070(8) 0.0309(9) 0.6831(6) 0.072(3) Uani 1 1 d .
H3A H -0.0602 -0.0299 0.6951 0.086 Uiso 1 1 calc R
H3B H -0.1741 0.0017 0.6635 0.086 Uiso 1 1 calc R
C4 C -0.1119(7) 0.1780(7) 0.5910(4) 0.055(2) Uani 1 1 d .
C5 C -0.0343(6) 0.2320(6) 0.5387(4) 0.0417(15) Uani 1 1 d .
C6 C -0.0507(5) 0.3137(6) 0.4899(4) 0.0399(15) Uani 1 1 d .
C7 C -0.1586(5) 0.3703(6) 0.4804(4) 0.0431(15) Uani 1 1 d .
H7A H -0.2015 0.3631 0.5252 0.052 Uiso 1 1 calc R
H7B H -0.1986 0.3379 0.4398 0.052 Uiso 1 1 calc R
C8 C -0.1373(6) 0.4895(6) 0.4644(4) 0.0484(17) Uani 1 1 d .
H8A H -0.2054 0.5280 0.4586 0.058 Uiso 1 1 calc R
H8B H -0.0975 0.5221 0.5049 0.058 Uiso 1 1 calc R
C9 C -0.0722(5) 0.4961(5) 0.3941(4) 0.0363(13) Uani 1 1 d .
C10 C -0.1025(5) 0.5641(5) 0.3362(4) 0.0420(15) Uani 1 1 d .
H10 H -0.1610 0.6110 0.3419 0.050 Uiso 1 1 calc R
C11 C -0.0465(5) 0.5620(5) 0.2713(4) 0.0398(14) Uani 1 1 d .
C12 C 0.0369(5) 0.4884(5) 0.2595(4) 0.0370(13) Uani 1 1 d .
C13 C 0.0671(5) 0.4161(5) 0.3156(3) 0.0319(12) Uani 1 1 d .
C14 C 0.0155(5) 0.4236(5) 0.3845(4) 0.0310(12) Uani 1 1 d .
C15 C 0.0394(5) 0.3500(5) 0.4480(3) 0.0318(12) Uani 1 1 d .
C16 C 0.1793(6) 0.5508(7) 0.1853(5) 0.0552(19) Uani 1 1 d .
H16A H 0.2120 0.5421 0.1375 0.083 Uiso 1 1 calc GR
H16B H 0.2305 0.5313 0.2230 0.083 Uiso 1 1 calc GR
H16C H 0.1579 0.6250 0.1919 0.083 Uiso 1 1 calc GR
C17 C 0.1449(6) 0.3265(5) 0.2936(4) 0.0374(13) Uani 1 1 d .
H17A H 0.1282 0.3024 0.2444 0.056 Uiso 1 1 calc GR
H17B H 0.1379 0.2670 0.3275 0.056 Uiso 1 1 calc GR
H17C H 0.2178 0.3535 0.2950 0.056 Uiso 1 1 calc GR
C18 C 0.1450(5) 0.3146(5) 0.4664(3) 0.0310(12) Uani 1 1 d .
C19 C 0.2467(5) 0.3694(5) 0.4419(4) 0.0332(12) Uani 1 1 d .
C20 C 0.2581(5) 0.4836(5) 0.4403(4) 0.0364(12) Uani 1 1 d .
C21 C 0.3558(5) 0.5251(5) 0.4129(4) 0.0404(14) Uani 1 1 d .
C22 C 0.4398(5) 0.4573(6) 0.3912(4) 0.0439(15) Uani 1 1 d .
C23 C 0.4309(5) 0.3461(6) 0.3990(4) 0.0442(16) Uani 1 1 d .
H23 H 0.4890 0.3014 0.3869 0.053 Uiso 1 1 calc R
C24 C 0.3353(5) 0.3017(5) 0.4248(4) 0.0374(14) Uani 1 1 d .
C25 C 0.3239(6) 0.1828(5) 0.4399(5) 0.0458(15) Uani 1 1 d .
H25A H 0.3947 0.1486 0.4408 0.055 Uiso 1 1 calc R
H25B H 0.2809 0.1487 0.4015 0.055 Uiso 1 1 calc R
C26 C 0.2678(6) 0.1693(6) 0.5156(4) 0.0494(18) Uani 1 1 d .
H26A H 0.2604 0.0930 0.5274 0.059 Uiso 1 1 calc R
H26B H 0.3109 0.2034 0.5540 0.059 Uiso 1 1 calc R
C27 C 0.1578(6) 0.2218(5) 0.5117(4) 0.0396(14) Uani 1 1 d .
C28 C 0.0678(6) 0.1828(6) 0.5470(4) 0.0416(15) Uani 1 1 d .
C29 C 0.0539(7) 0.0923(7) 0.6006(5) 0.060(2) Uani 1 1 d .
C30 C 0.1752(5) 0.5614(6) 0.4725(5) 0.0447(15) Uani 1 1 d .
H30A H 0.1337 0.5931 0.4332 0.067 Uiso 1 1 calc GR
H30B H 0.2119 0.6176 0.4995 0.067 Uiso 1 1 calc GR
H30C H 0.1278 0.5228 0.5053 0.067 Uiso 1 1 calc GR
C31 C 0.3287(10) 0.6872(8) 0.3483(6) 0.078(3) Uani 1 1 d .
H31A H 0.3681 0.6625 0.3057 0.118 Uiso 1 1 calc GR
H31B H 0.3359 0.7644 0.3526 0.118 Uiso 1 1 calc GR
H31C H 0.2536 0.6686 0.3429 0.118 Uiso 1 1 calc GR

loop_
_atom_site_aniso_label
_atom_site_aniso_U_11
_atom_site_aniso_U_22
_atom_site_aniso_U_33
_atom_site_aniso_U_23
_atom_site_aniso_U_13
_atom_site_aniso_U_12
Br1 0.0527(4) 0.0460(4) 0.0648(5) 0.0193(4) -0.0080(4) 0.0069(3)
Br2 0.0486(4) 0.0830(6) 0.0782(7) -0.0015(5) 0.0127(4) -0.0191(4)
O1 0.051(3) 0.114(5) 0.046(3) 0.009(3) -0.001(3) -0.037(3)
O2 0.078(4) 0.076(4) 0.076(5) 0.037(4) -0.031(4) -0.023(3)
O3 0.048(2) 0.050(3) 0.033(2) 0.009(2) 0.001(2) 0.005(2)
O4 0.059(3) 0.040(3) 0.056(3) 0.004(2) -0.006(2) -0.014(2)
N1 0.060(4) 0.087(5) 0.061(5) 0.036(4) -0.018(4) -0.036(4)
C1 0.086(7) 0.084(7) 0.082(8) 0.033(6) 0.023(6) 0.011(6)
C2 0.085(7) 0.069(6) 0.062(6) 0.014(5) 0.003(5) -0.007(5)
C3 0.068(5) 0.083(6) 0.064(6) 0.019(5) -0.001(5) -0.026(5)
C4 0.053(4) 0.082(6) 0.032(4) 0.007(4) -0.011(3) -0.029(4)
C5 0.043(3) 0.055(4) 0.027(3) 0.002(3) -0.007(3) -0.012(3)
C6 0.037(3) 0.057(4) 0.025(3) -0.002(3) -0.002(2) -0.009(3)
C7 0.035(3) 0.063(4) 0.032(3) -0.005(3) 0.002(3) -0.002(3)
C8 0.041(4) 0.060(4) 0.044(4) -0.007(3) 0.004(3) 0.007(3)
C9 0.034(3) 0.034(3) 0.040(3) -0.008(3) 0.001(2) 0.002(2)
C10 0.036(3) 0.038(3) 0.052(4) -0.007(3) -0.001(3) 0.009(3)
C11 0.036(3) 0.033(3) 0.051(4) 0.009(3) -0.002(3) 0.007(2)
C12 0.039(3) 0.039(3) 0.033(3) 0.004(3) 0.002(3) 0.000(3)
C13 0.034(3) 0.028(3) 0.033(3) -0.001(2) -0.002(2) 0.003(2)
C14 0.029(3) 0.032(3) 0.032(3) -0.006(2) -0.001(2) -0.001(2)
C15 0.035(3) 0.034(3) 0.027(3) -0.004(2) -0.002(2) -0.001(2)
C16 0.053(4) 0.057(4) 0.056(5) 0.009(4) 0.015(4) 0.002(3)
C17 0.047(4) 0.038(3) 0.027(3) 0.000(2) 0.001(3) 0.013(3)
C18 0.036(3) 0.031(3) 0.026(3) -0.004(2) -0.006(2) -0.002(2)
C19 0.035(3) 0.035(3) 0.029(3) -0.002(3) -0.007(2) 0.001(2)
C20 0.040(3) 0.035(3) 0.035(3) -0.005(3) -0.005(3) 0.002(2)
C21 0.041(3) 0.037(3) 0.044(4) -0.002(3) -0.007(3) -0.008(3)
C22 0.033(3) 0.050(4) 0.048(4) 0.002(3) -0.005(3) -0.007(3)
C23 0.034(3) 0.051(4) 0.048(4) -0.007(3) -0.003(3) 0.007(3)
C24 0.041(3) 0.038(3) 0.033(3) -0.003(3) -0.011(3) 0.004(3)
C25 0.045(3) 0.037(3) 0.055(4) 0.001(3) -0.008(3) 0.008(3)
C26 0.051(4) 0.045(4) 0.052(4) 0.016(3) -0.016(3) -0.004(3)
C27 0.049(4) 0.038(3) 0.032(3) -0.001(3) -0.013(3) -0.003(3)
C28 0.055(4) 0.041(3) 0.029(3) 0.006(3) -0.014(3) -0.012(3)
C29 0.064(5) 0.068(5) 0.049(5) 0.022(4) -0.019(4) -0.022(4)
C30 0.039(3) 0.043(4) 0.052(4) -0.011(3) -0.007(3) -0.003(3)
C31 0.105(8) 0.053(5) 0.077(7) 0.019(5) -0.014(6) -0.011(5)

loop_
_atom_type_symbol
_atom_type_description
_atom_type_scat_dispersion_real
_atom_type_scat_dispersion_imag
_atom_type_scat_source
C C 0.0033 0.0016 'International Tables Vol C Tables 4.2.6.8 and 6.1.1.4'
H H 0.0000 0.0000 'International Tables Vol C Tables 4.2.6.8 and 6.1.1.4'
Br Br -0.2901 2.4595 'International Tables Vol C Tables 4.2.6.8 and 6.1.1.4'
N N 0.0061 0.0033 'International Tables Vol C Tables 4.2.6.8 and 6.1.1.4'
O O 0.0106 0.0060 'International Tables Vol C Tables 4.2.6.8 and 6.1.1.4'

loop_
_geom_angle_atom_site_label_1
_geom_angle_atom_site_label_2
_geom_angle_atom_site_label_3
_geom_angle
C12 O3 C16 112.2(6)
C21 O4 C31 112.7(6)
C4 N1 C3 119.1(8)
C4 N1 C29 112.7(7)
C29 N1 C3 128.0(8)
H1A C1 H1B 109.5
H1A C1 H1C 109.5
H1B C1 H1C 109.5
C2 C1 H1A 109.5
C2 C1 H1B 109.5
C2 C1 H1C 109.5
C1 C2 H2A 109.5
C1 C2 H2B 109.5
C1 C2 C3 110.7(8)
H2A C2 H2B 108.1
C3 C2 H2A 109.5
C3 C2 H2B 109.5
N1 C3 C2 114.1(8)
N1 C3 H3A 108.7
N1 C3 H3B 108.7
C2 C3 H3A 108.7
C2 C3 H3B 108.7
H3A C3 H3B 107.6
O1 C4 N1 125.0(8)
O1 C4 C5 129.3(8)
N1 C4 C5 105.7(7)
C6 C5 C4 130.1(7)
C6 C5 C28 121.7(6)
C28 C5 C4 108.2(6)
C5 C6 C7 123.3(6)
C5 C6 C15 117.7(6)
C15 C6 C7 119.0(6)
C6 C7 H7A 110.0
C6 C7 H7B 110.0
C6 C7 C8 108.4(6)
H7A C7 H7B 108.4
C8 C7 H7A 110.0
C8 C7 H7B 110.0
C7 C8 H8A 110.2
C7 C8 H8B 110.2
H8A C8 H8B 108.5
C9 C8 C7 107.8(6)
C9 C8 H8A 110.2
C9 C8 H8B 110.2
C10 C9 C8 121.5(6)
C10 C9 C14 119.7(6)
C14 C9 C8 118.5(6)
C9 C10 H10 120.0
C11 C10 C9 119.9(6)
C11 C10 H10 120.0
C10 C11 Br1 119.6(5)
C10 C11 C12 121.4(6)
C12 C11 Br1 118.7(5)
O3 C12 C11 119.8(6)
O3 C12 C13 120.0(6)
C11 C12 C13 120.1(6)
C12 C13 C14 118.7(6)
C12 C13 C17 116.2(6)
C14 C13 C17 124.6(5)
C9 C14 C15 116.2(6)
C13 C14 C9 119.9(6)
C13 C14 C15 123.6(5)
C6 C15 C14 116.6(5)
C18 C15 C6 120.1(6)
C18 C15 C14 123.4(5)
O3 C16 H16A 109.5
O3 C16 H16B 109.5
O3 C16 H16C 109.5
H16A C16 H16B 109.5
H16A C16 H16C 109.5
H16B C16 H16C 109.5
C13 C17 H17A 109.5
C13 C17 H17B 109.5
C13 C17 H17C 109.5
H17A C17 H17B 109.5
H17A C17 H17C 109.5
H17B C17 H17C 109.5
C15 C18 C19 124.4(5)
C15 C18 C27 119.2(6)
C27 C18 C19 116.4(5)
C20 C19 C18 122.7(5)
C24 C19 C18 116.6(5)
C24 C19 C20 120.5(6)
C19 C20 C30 123.6(6)
C21 C20 C19 117.2(6)
C21 C20 C30 118.9(6)
O4 C21 C20 118.6(6)
C22 C21 O4 119.8(6)
C22 C21 C20 121.4(6)
C21 C22 Br2 120.2(5)
C23 C22 Br2 119.1(5)
C23 C22 C21 120.6(6)
C22 C23 H23 120.1
C24 C23 C22 119.7(6)
C24 C23 H23 120.1
C19 C24 C25 117.9(6)
C23 C24 C19 120.1(6)
C23 C24 C25 122.0(6)
C24 C25 H25A 110.1
C24 C25 H25B 110.1
C24 C25 C26 108.0(6)
H25A C25 H25B 108.4
C26 C25 H25A 110.1
C26 C25 H25B 110.1
C25 C26 H26A 110.0
C25 C26 H26B 110.0
H26A C26 H26B 108.4
C27 C26 C25 108.5(6)
C27 C26 H26A 110.0
C27 C26 H26B 110.0
C18 C27 C26 118.3(6)
C28 C27 C18 117.6(6)
C28 C27 C26 124.0(6)
C5 C28 C29 106.9(7)
C27 C28 C5 121.7(6)
C27 C28 C29 131.3(7)
O2 C29 N1 123.9(8)
O2 C29 C28 129.8(9)
N1 C29 C28 106.3(7)
C20 C30 H30A 109.5
C20 C30 H30B 109.5
C20 C30 H30C 109.5
H30A C30 H30B 109.5
H30A C30 H30C 109.5
H30B C30 H30C 109.5
O4 C31 H31A 109.5
O4 C31 H31B 109.5
O4 C31 H31C 109.5
H31A C31 H31B 109.5
H31A C31 H31C 109.5
H31B C31 H31C 109.5

loop_
_geom_bond_atom_site_label_1
_geom_bond_atom_site_label_2
_geom_bond_distance
Br1 C11 1.906(7)
Br2 C22 1.897(7)
O1 C4 1.207(11)
O2 C29 1.201(11)
O3 C12 1.383(8)
O3 C16 1.435(9)
O4 C21 1.392(8)
O4 C31 1.418(11)
N1 C3 1.485(11)
N1 C4 1.371(12)
N1 C29 1.402(12)
C1 H1A 0.9600
C1 H1B 0.9600
C1 H1C 0.9600
C1 C2 1.525(13)
C2 H2A 0.9700
C2 H2B 0.9700
C2 C3 1.560(15)
C3 H3A 0.9700
C3 H3B 0.9700
C4 C5 1.502(10)
C5 C6 1.355(10)
C5 C28 1.406(10)
C6 C7 1.514(10)
C6 C15 1.417(9)
C7 H7A 0.9700
C7 H7B 0.9700
C7 C8 1.521(11)
C8 H8A 0.9700
C8 H8B 0.9700
C8 C9 1.505(10)
C9 C10 1.392(10)
C9 C14 1.415(8)
C10 H10 0.9300
C10 C11 1.361(10)
C11 C12 1.390(9)
C12 C13 1.401(9)
C13 C14 1.401(9)
C13 C17 1.517(8)
C14 C15 1.493(9)
C15 C18 1.414(8)
C16 H16A 0.9600
C16 H16B 0.9600
C16 H16C 0.9600
C17 H17A 0.9600
C17 H17B 0.9600
C17 H17C 0.9600
C18 C19 1.492(8)
C18 C27 1.417(9)
C19 C20 1.416(8)
C19 C24 1.410(8)
C20 C21 1.401(9)
C20 C30 1.519(9)
C21 C22 1.389(10)
C22 C23 1.384(10)
C23 H23 0.9300
C23 C24 1.382(10)
C24 C25 1.499(9)
C25 H25A 0.9700
C25 H25B 0.9700
C25 C26 1.541(11)
C26 H26A 0.9700
C26 H26B 0.9700
C26 C27 1.505(10)
C27 C28 1.368(10)
C28 C29 1.488(10)
C30 H30A 0.9600
C30 H30B 0.9600
C30 H30C 0.9600
C31 H31A 0.9600
C31 H31B 0.9600
C31 H31C 0.9600

loop_
_geom_torsion_atom_site_label_1
_geom_torsion_atom_site_label_2
_geom_torsion_atom_site_label_3
_geom_torsion_atom_site_label_4
_geom_torsion
Br1 C11 C12 O3 0.7(8)
Br1 C11 C12 C13 -175.4(5)
Br2 C22 C23 C24 -179.3(5)
O1 C4 C5 C6 -4.5(14)
O1 C4 C5 C28 175.6(8)
O3 C12 C13 C14 -179.3(6)
O3 C12 C13 C17 -6.3(9)
O4 C21 C22 Br2 -4.6(9)
O4 C21 C22 C23 172.5(7)
N1 C4 C5 C6 177.1(8)
N1 C4 C5 C28 -2.8(8)
C1 C2 C3 N1 176.4(9)
C3 N1 C4 O1 -1.4(13)
C3 N1 C4 C5 177.1(8)
C3 N1 C29 O2 4.1(16)
C3 N1 C29 C28 -174.4(9)
C4 N1 C3 C2 -68.1(11)
C4 N1 C29 O2 -179.6(9)
C4 N1 C29 C28 1.9(10)
C4 C5 C6 C7 1.4(12)
C4 C5 C6 C15 178.9(7)
C4 C5 C28 C27 -173.5(6)
C4 C5 C28 C29 3.9(8)
C5 C6 C7 C8 144.3(7)
C5 C6 C15 C14 168.0(6)
C5 C6 C15 C18 -10.7(9)
C5 C28 C29 O2 178.0(9)
C5 C28 C29 N1 -3.6(9)
C6 C5 C28 C27 6.6(11)
C6 C5 C28 C29 -176.0(7)
C6 C7 C8 C9 60.4(7)
C6 C15 C18 C19 -161.7(6)
C6 C15 C18 C27 17.5(9)
C7 C6 C15 C14 -14.4(9)
C7 C6 C15 C18 166.9(6)
C7 C8 C9 C10 129.8(7)
C7 C8 C9 C14 -44.1(8)
C8 C9 C10 C11 -175.0(6)
C8 C9 C14 C13 170.2(6)
C8 C9 C14 C15 -3.3(8)
C9 C10 C11 Br1 177.6(5)
C9 C10 C11 C12 3.9(10)
C9 C14 C15 C6 34.2(8)
C9 C14 C15 C18 -147.1(6)
C10 C9 C14 C13 -3.8(9)
C10 C9 C14 C15 -177.3(6)
C10 C11 C12 O3 174.4(6)
C10 C11 C12 C13 -1.7(10)
C11 C12 C13 C14 -3.3(9)
C11 C12 C13 C17 169.8(6)
C12 C13 C14 C9 5.9(9)
C12 C13 C14 C15 179.0(5)
C13 C14 C15 C6 -139.0(6)
C13 C14 C15 C18 39.7(9)
C14 C9 C10 C11 -1.2(10)
C14 C15 C18 C19 19.7(9)
C14 C15 C18 C27 -161.1(6)
C15 C6 C7 C8 -33.1(8)
C15 C18 C19 C20 40.8(9)
C15 C18 C19 C24 -143.5(6)
C15 C18 C27 C26 165.3(6)
C15 C18 C27 C28 -12.0(9)
C16 O3 C12 C11 92.4(7)
C16 O3 C12 C13 -91.6(7)
C17 C13 C14 C9 -166.5(6)
C17 C13 C14 C15 6.5(9)
C18 C19 C20 C21 -177.1(6)
C18 C19 C20 C30 8.4(10)
C18 C19 C24 C23 177.5(6)
C18 C19 C24 C25 -6.1(8)
C18 C27 C28 C5 0.3(10)
C18 C27 C28 C29 -176.4(7)
C19 C18 C27 C26 -15.4(9)
C19 C18 C27 C28 167.3(6)
C19 C20 C21 O4 -178.1(6)
C19 C20 C21 C22 -2.8(10)
C19 C24 C25 C26 -42.2(8)
C20 C19 C24 C23 -6.7(10)
C20 C19 C24 C25 169.6(6)
C20 C21 C22 Br2 -179.8(5)
C20 C21 C22 C23 -2.7(11)
C21 C22 C23 C24 3.6(11)
C22 C23 C24 C19 1.1(10)
C22 C23 C24 C25 -175.1(7)
C23 C24 C25 C26 134.1(7)
C24 C19 C20 C21 7.4(9)
C24 C19 C20 C30 -167.1(6)
C24 C25 C26 C27 60.6(7)
C25 C26 C27 C18 -32.9(8)
C25 C26 C27 C28 144.2(7)
C26 C27 C28 C5 -176.9(7)
C26 C27 C28 C29 6.4(12)
C27 C18 C19 C20 -138.4(7)
C27 C18 C19 C24 37.2(8)
C27 C28 C29 O2 -4.9(16)
C27 C28 C29 N1 173.4(8)
C28 C5 C6 C7 -178.7(6)
C28 C5 C6 C15 -1.2(10)
C29 N1 C3 C2 107.9(11)
C29 N1 C4 O1 -178.0(8)
C29 N1 C4 C5 0.5(10)
C30 C20 C21 O4 -3.2(10)
C30 C20 C21 C22 172.0(7)
C31 O4 C21 C20 -86.5(9)
C31 O4 C21 C22 98.2(9)
